data_7701576
loop_
_publ_author_name
'Volostnykh, Marina V.'
'Borisov, Sergey M.'
'Konovalov, Mikhail A.'
'Sinelshchikova, Anna A.'
'Gorbunova, Yulia G.'
'Tsivadze, Aslan Yu'
'Meyer, Michel'
'Stern, Christine'
'Bessmertnykh-Lemeune, Alla'

_publ_section_title
;
 Platinum(ii) and palladium(ii) complexes with electron-deficient
 meso-diethoxyphosphorylporphyrins: synthesis, structure and tuning of
 photophysical properties by varying peripheral substituents.
;
_journal_issue 24
_journal_name_full 'Dalton transactions (Cambridge, England : 2003)'
_journal_page_first 8882
_journal_page_last 8898
_journal_paper_doi 10.1039/c9dt01577a
_journal_volume 48
_journal_year 2019
_chemical_formula_moiety 'C40 H33 N4 O7 P Pt, C H Cl3'
_chemical_formula_sum 'C41 H34 Cl3 N4 O7 P Pt'
_chemical_formula_weight 1027.13
_chemical_name_common PtD(CMP)PP
_chemical_name_systematic
'[10-(Diethoxyphosphoryl)-5,15-bis{p-(methoxycarbonyl)phenyl}porphyrinato(2-)] platinum(II) chloroform solvate'
_space_group_crystal_system triclinic
_space_group_IT_number 2
_space_group_name_Hall '-P 1'
_space_group_name_H-M_alt 'P -1'
_atom_sites_solution_hydrogens geom
_atom_sites_solution_primary dual
_audit_creation_date 2017-12-12
_audit_creation_method
;
Olex2 1.2
(compiled 2017.08.10 svn.r3458 for OlexSys, GUI svn.r5381)
;
_audit_update_record
;
2019-03-20 deposited with the CCDC.	2019-05-14 downloaded from the CCDC.
;
_cell_angle_alpha 71.942(2)
_cell_angle_beta 75.4160(10)
_cell_angle_gamma 85.9580(10)
_cell_formula_units_Z 2
_cell_length_a 10.7820(3)
_cell_length_b 11.5473(4)
_cell_length_c 17.1136(6)
_cell_measurement_reflns_used 9883
_cell_measurement_temperature 100(2)
_cell_measurement_theta_max 27.50
_cell_measurement_theta_min 2.94
_cell_volume 1960.41(11)
_computing_molecular_graphics 'Olex2 (Dolomanov et al., 2009)'
_computing_publication_material 'Olex2 (Dolomanov et al., 2009)'
_computing_structure_refinement 'XL (Sheldrick, 2008)'
_computing_structure_solution 'ShelXT (Sheldrick, 2015)'
_diffrn_ambient_temperature 100(2)
_diffrn_measured_fraction_theta_full 0.994
_diffrn_measured_fraction_theta_max 0.995
_diffrn_measurement_device_type 'Bruker APEX-II CCD'
_diffrn_measurement_method '\f and \w scans'
_diffrn_radiation_monochromator graphite
_diffrn_radiation_type MoK\a
_diffrn_radiation_wavelength 0.71073
_diffrn_reflns_av_R_equivalents 0.0257
_diffrn_reflns_av_unetI/netI 0.0285
_diffrn_reflns_Laue_measured_fraction_full 0.994
_diffrn_reflns_Laue_measured_fraction_max 0.995
_diffrn_reflns_limit_h_max 13
_diffrn_reflns_limit_h_min -14
_diffrn_reflns_limit_k_max 15
_diffrn_reflns_limit_k_min -14
_diffrn_reflns_limit_l_max 22
_diffrn_reflns_limit_l_min -22
_diffrn_reflns_number 26935
_diffrn_reflns_point_group_measured_fraction_full 0.994
_diffrn_reflns_point_group_measured_fraction_max 0.995
_diffrn_reflns_theta_full 25.242
_diffrn_reflns_theta_max 27.499
_diffrn_reflns_theta_min 4.127
_diffrn_standards_number 0
_exptl_absorpt_coefficient_mu 3.881
_exptl_absorpt_correction_T_max 0.581
_exptl_absorpt_correction_T_min 0.411
_exptl_absorpt_correction_type multi-scan
_exptl_absorpt_process_details 'SADABS (Bruker, 2008)'
_exptl_crystal_colour orange-red
_exptl_crystal_density_diffrn 1.740
_exptl_crystal_description block
_exptl_crystal_F_000 1016
_exptl_crystal_size_max 0.5
_exptl_crystal_size_mid 0.16
_exptl_crystal_size_min 0.14
_refine_diff_density_max 1.580
_refine_diff_density_min -0.918
_refine_diff_density_rms 0.111
_refine_ls_extinction_method none
_refine_ls_goodness_of_fit_ref 1.046
_refine_ls_hydrogen_treatment constr
_refine_ls_matrix_type full
_refine_ls_number_parameters 518
_refine_ls_number_reflns 8951
_refine_ls_number_restraints 0
_refine_ls_restrained_S_all 1.046
_refine_ls_R_factor_all 0.0269
_refine_ls_R_factor_gt 0.0231
_refine_ls_shift/su_max 0.002
_refine_ls_shift/su_mean 0.000
_refine_ls_structure_factor_coef Fsqd
_refine_ls_weighting_details 'w=1/[\s^2^(Fo^2^)+(0.0271P)^2^+3.7688P] where P=(Fo^2^+2Fc^2^)/3'
_refine_ls_weighting_scheme calc
_refine_ls_wR_factor_gt 0.0580
_refine_ls_wR_factor_ref 0.0599
_reflns_Friedel_coverage 0.000
_reflns_number_gt 8289
_reflns_number_total 8951
_reflns_threshold_expression 'I > 2\s(I)'
_cod_data_source_file c9dt01577a2.cif
_cod_data_source_block PtD(CMP)PP
_cod_database_code 7701576
_shelx_shelxl_version_number 2014/7
_shelx_space_group_comment
;
The symmetry employed for this shelxl refinement is uniquely defined
by the following loop, which should always be used as a source of
symmetry information in preference to the above space-group names.
They are only intended as comments.
;
_shelx_estimated_absorpt_t_max 0.613
_shelx_estimated_absorpt_t_min 0.247
_olex2_refinement_description
;
1. Fixed Uiso
 At 1.2 times of:
  All C(H) groups, All C(H,H) groups
 At 1.5 times of:
  All C(H,H,H) groups
2.a Ternary CH refined with riding coordinates:
 C1S(H1S)
2.b Secondary CH2 refined with riding coordinates:
 C37(H37A,H37B), C39(H39A,H39B)
2.c Aromatic/amide H refined with riding coordinates:
 C3(H3), C4(H4), C8(H8), C9(H9), C13(H13), C14(H14), C16(H16), C17(H17),
 C19(H19), C21(H21), C22(H22), C26(H26), C27(H27), C31(H31), C32(H32), C34(H34),
  C35(H35)
2.d Idealised Me refined as rotating group:
 C12(H12A,H12B,H12C), C30(H30A,H30B,H30C), C38(H38A,H38B,H38C), C40(H40A,H40B,
 H40C)
;
_olex2_submission_special_instructions 'No special instructions were received'

loop_
_space_group_symop_operation_xyz
'x, y, z'
'-x, -y, -z'

loop_
_atom_site_label
_atom_site_type_symbol
_atom_site_fract_x
_atom_site_fract_y
_atom_site_fract_z
_atom_site_U_iso_or_equiv
_atom_site_adp_type
_atom_site_occupancy
_atom_site_site_symmetry_order
_atom_site_calc_flag
_atom_site_refinement_flags_posn
Pt1 Pt 0.46116(2) 0.50873(2) 0.18644(2) 0.01031(4) Uani 1 1 d .
P1 P 0.27760(7) 0.31940(7) 0.51567(5) 0.01113(14) Uani 1 1 d .
O1 O 0.13882(19) 0.32767(19) 0.55022(13) 0.0151(4) Uani 1 1 d .
O2 O 0.3653(2) 0.38991(19) 0.54640(13) 0.0161(4) Uani 1 1 d .
O3 O 0.3267(2) 0.18392(19) 0.54442(14) 0.0165(4) Uani 1 1 d .
O4 O 1.2924(2) 0.0782(2) 0.18630(15) 0.0252(5) Uani 1 1 d .
O5 O 1.2871(2) 0.1607(2) 0.28948(16) 0.0223(5) Uani 1 1 d .
O6 O -0.3359(2) 0.9863(2) 0.17188(16) 0.0222(5) Uani 1 1 d .
O7 O -0.38069(19) 0.84940(19) 0.11350(15) 0.0172(4) Uani 1 1 d .
N1 N 0.2904(2) 0.5132(2) 0.26773(15) 0.0089(4) Uani 1 1 d .
N2 N 0.3956(2) 0.6261(2) 0.09101(15) 0.0096(4) Uani 1 1 d .
N3 N 0.6320(2) 0.5032(2) 0.10461(15) 0.0095(4) Uani 1 1 d .
N4 N 0.5283(2) 0.3958(2) 0.28245(15) 0.0087(4) Uani 1 1 d .
C1 C 0.3359(3) 0.3797(2) 0.40146(17) 0.0096(5) Uani 1 1 d .
C2 C 0.2552(2) 0.4535(2) 0.35394(17) 0.0090(5) Uani 1 1 d .
C3 C 0.1231(3) 0.4827(3) 0.38665(19) 0.0120(5) Uani 1 1 d .
H3 H 0.0751 0.4536 0.4438 0.014 Uiso 1 1 calc R
C4 C 0.0809(3) 0.5580(3) 0.32197(19) 0.0122(5) Uani 1 1 d .
H4 H -0.0025 0.5918 0.3249 0.015 Uiso 1 1 calc R
C5 C 0.1841(3) 0.5786(2) 0.24734(18) 0.0104(5) Uani 1 1 d .
C6 C 0.1770(3) 0.6557(2) 0.16798(18) 0.0110(5) Uani 1 1 d .
C7 C 0.0519(3) 0.7194(3) 0.15986(18) 0.0121(5) Uani 1 1 d .
C8 C -0.0380(3) 0.6690(3) 0.1343(2) 0.0162(6) Uani 1 1 d .
H8 H -0.0202 0.5944 0.1213 0.019 Uiso 1 1 calc R
C9 C -0.1546(3) 0.7273(3) 0.1275(2) 0.0169(6) Uani 1 1 d .
H9 H -0.2159 0.6926 0.1099 0.020 Uiso 1 1 calc R
C10 C -0.1805(3) 0.8366(3) 0.14672(18) 0.0126(5) Uani 1 1 d .
C11 C -0.3059(3) 0.9001(3) 0.14546(19) 0.0139(6) Uani 1 1 d .
C12 C -0.5078(3) 0.9018(3) 0.1155(2) 0.0222(7) Uani 1 1 d .
H12A H -0.5519 0.8656 0.0851 0.033 Uiso 1 1 calc GR
H12B H -0.5000 0.9900 0.0884 0.033 Uiso 1 1 calc GR
H12C H -0.5570 0.8849 0.1745 0.033 Uiso 1 1 calc GR
C13 C -0.0894(3) 0.8871(3) 0.1712(2) 0.0195(6) Uani 1 1 d .
H13 H -0.1067 0.9621 0.1838 0.023 Uiso 1 1 calc R
C14 C 0.0266(3) 0.8296(3) 0.1777(2) 0.0212(7) Uani 1 1 d .
H14 H 0.0885 0.8654 0.1942 0.025 Uiso 1 1 calc R
C15 C 0.2767(3) 0.6793(3) 0.09547(18) 0.0120(5) Uani 1 1 d .
C16 C 0.2711(3) 0.7626(3) 0.01407(19) 0.0148(6) Uani 1 1 d .
H16 H 0.2000 0.8112 0.0008 0.018 Uiso 1 1 calc R
C17 C 0.3855(3) 0.7587(3) -0.0399(2) 0.0156(6) Uani 1 1 d .
H17 H 0.4100 0.8037 -0.0983 0.019 Uiso 1 1 calc R
C18 C 0.4632(3) 0.6737(3) 0.00767(18) 0.0125(5) Uani 1 1 d .
C19 C 0.5877(3) 0.6442(3) -0.02512(18) 0.0137(5) Uani 1 1 d .
H19 H 0.6230 0.6817 -0.0838 0.016 Uiso 1 1 calc R
C20 C 0.6651(3) 0.5656(3) 0.01955(18) 0.0118(5) Uani 1 1 d .
C21 C 0.7938(3) 0.5393(3) -0.01676(18) 0.0145(6) Uani 1 1 d .
H21 H 0.8389 0.5710 -0.0744 0.017 Uiso 1 1 calc R
C22 C 0.8401(3) 0.4598(3) 0.04681(19) 0.0129(5) Uani 1 1 d .
H22 H 0.9233 0.4256 0.0418 0.015 Uiso 1 1 calc R
C23 C 0.7387(2) 0.4379(2) 0.12274(18) 0.0099(5) Uani 1 1 d .
C24 C 0.7486(3) 0.3655(2) 0.20313(18) 0.0105(5) Uani 1 1 d .
C25 C 0.8752(3) 0.3065(2) 0.21111(18) 0.0110(5) Uani 1 1 d .
C26 C 0.9259(3) 0.2210(3) 0.16873(19) 0.0138(5) Uani 1 1 d .
H26 H 0.8789 0.1986 0.1355 0.017 Uiso 1 1 calc R
C27 C 1.0445(3) 0.1689(3) 0.17516(19) 0.0145(6) Uani 1 1 d .
H27 H 1.0789 0.1124 0.1452 0.017 Uiso 1 1 calc R
C28 C 1.1133(3) 0.1989(3) 0.22515(19) 0.0125(5) Uani 1 1 d .
C29 C 1.2398(3) 0.1384(3) 0.2304(2) 0.0156(6) Uani 1 1 d .
C30 C 1.4112(3) 0.1077(3) 0.2977(2) 0.0244(7) Uani 1 1 d .
H30A H 1.4766 0.1462 0.2461 0.037 Uiso 1 1 calc GR
H30B H 1.4080 0.0200 0.3058 0.037 Uiso 1 1 calc GR
H30C H 1.4327 0.1212 0.3465 0.037 Uiso 1 1 calc GR
C31 C 1.0637(3) 0.2831(3) 0.26773(19) 0.0143(6) Uani 1 1 d .
H31 H 1.1102 0.3036 0.3021 0.017 Uiso 1 1 calc R
C32 C 0.9461(3) 0.3376(3) 0.26014(19) 0.0139(6) Uani 1 1 d .
H32 H 0.9136 0.3963 0.2885 0.017 Uiso 1 1 calc R
C33 C 0.6507(3) 0.3473(2) 0.27624(18) 0.0101(5) Uani 1 1 d .
C34 C 0.6623(3) 0.2750(3) 0.35899(19) 0.0135(5) Uani 1 1 d .
H34 H 0.7360 0.2311 0.3722 0.016 Uiso 1 1 calc R
C35 C 0.5503(3) 0.2801(3) 0.41455(19) 0.0138(5) Uani 1 1 d .
H35 H 0.5312 0.2418 0.4740 0.017 Uiso 1 1 calc R
C36 C 0.4642(3) 0.3551(2) 0.36674(17) 0.0100(5) Uani 1 1 d .
C37 C 0.3437(3) 0.3795(3) 0.63637(19) 0.0200(6) Uani 1 1 d .
H37A H 0.2653 0.3307 0.6692 0.024 Uiso 1 1 calc R
H37B H 0.3320 0.4615 0.6441 0.024 Uiso 1 1 calc R
C38 C 0.4580(3) 0.3187(3) 0.6677(2) 0.0246(7) Uani 1 1 d .
H38A H 0.5362 0.3638 0.6321 0.037 Uiso 1 1 calc GR
H38B H 0.4641 0.2348 0.6651 0.037 Uiso 1 1 calc GR
H38C H 0.4480 0.3179 0.7264 0.037 Uiso 1 1 calc GR
C39 C 0.2517(3) 0.0836(3) 0.5447(2) 0.0202(6) Uani 1 1 d .
H39A H 0.3097 0.0218 0.5261 0.024 Uiso 1 1 calc R
H39B H 0.1961 0.1141 0.5047 0.024 Uiso 1 1 calc R
C40 C 0.1704(3) 0.0266(3) 0.6326(2) 0.0256(7) Uani 1 1 d .
H40A H 0.1241 -0.0439 0.6334 0.038 Uiso 1 1 calc GR
H40B H 0.1089 0.0865 0.6492 0.038 Uiso 1 1 calc GR
H40C H 0.2255 0.0002 0.6725 0.038 Uiso 1 1 calc GR
Cl1 Cl -0.21745(9) 0.16898(9) 0.66328(6) 0.0354(2) Uani 1 1 d .
Cl2 Cl -0.08047(11) 0.12990(10) 0.50515(8) 0.0461(3) Uani 1 1 d .
Cl3 Cl -0.21519(8) 0.35421(7) 0.50397(5) 0.02327(16) Uani 1 1 d .
C1S C -0.1274(3) 0.2391(3) 0.5600(2) 0.0193(6) Uani 1 1 d .
H1S H -0.0486 0.2762 0.5634 0.023 Uiso 1 1 calc R

loop_
_atom_site_aniso_label
_atom_site_aniso_U_11
_atom_site_aniso_U_22
_atom_site_aniso_U_33
_atom_site_aniso_U_23
_atom_site_aniso_U_13
_atom_site_aniso_U_12
Pt1 0.00902(6) 0.01194(6) 0.00992(6) -0.00364(4) -0.00204(4) 0.00099(4)
P1 0.0093(3) 0.0129(3) 0.0088(3) -0.0015(3) -0.0004(3) 0.0004(3)
O1 0.0091(9) 0.0204(10) 0.0116(10) -0.0021(8) 0.0014(8) 0.0007(8)
O2 0.0171(10) 0.0213(11) 0.0100(10) -0.0042(8) -0.0037(8) -0.0018(8)
O3 0.0138(10) 0.0135(10) 0.0173(11) -0.0004(8) -0.0001(8) -0.0010(8)
O4 0.0205(12) 0.0336(13) 0.0200(12) -0.0096(11) -0.0049(10) 0.0157(10)
O5 0.0124(10) 0.0233(11) 0.0364(14) -0.0138(11) -0.0114(10) 0.0081(9)
O6 0.0211(11) 0.0206(11) 0.0329(14) -0.0154(10) -0.0146(10) 0.0116(9)
O7 0.0110(10) 0.0198(11) 0.0262(12) -0.0123(9) -0.0096(9) 0.0073(8)
N1 0.0083(11) 0.0097(10) 0.0085(11) -0.0031(9) -0.0019(9) 0.0021(8)
N2 0.0086(11) 0.0109(11) 0.0085(11) -0.0020(9) -0.0017(9) 0.0006(8)
N3 0.0086(11) 0.0098(10) 0.0093(11) -0.0022(9) -0.0016(9) -0.0005(8)
N4 0.0045(10) 0.0108(11) 0.0112(11) -0.0042(9) -0.0020(9) 0.0022(8)
C1 0.0093(12) 0.0106(12) 0.0078(12) -0.0019(10) -0.0007(10) -0.0019(10)
C2 0.0071(12) 0.0107(12) 0.0095(13) -0.0051(10) -0.0002(10) -0.0006(9)
C3 0.0066(12) 0.0156(13) 0.0141(14) -0.0070(11) -0.0006(10) 0.0022(10)
C4 0.0085(13) 0.0142(13) 0.0148(14) -0.0070(11) -0.0013(11) 0.0016(10)
C5 0.0093(13) 0.0103(12) 0.0131(14) -0.0053(11) -0.0039(11) 0.0023(10)
C6 0.0095(13) 0.0130(13) 0.0129(14) -0.0062(11) -0.0047(11) 0.0027(10)
C7 0.0108(13) 0.0135(13) 0.0116(13) -0.0030(11) -0.0041(11) 0.0034(10)
C8 0.0141(14) 0.0149(14) 0.0236(16) -0.0117(12) -0.0057(12) 0.0049(11)
C9 0.0128(14) 0.0179(14) 0.0259(17) -0.0118(13) -0.0091(12) 0.0024(11)
C10 0.0124(13) 0.0127(13) 0.0123(13) -0.0031(11) -0.0047(11) 0.0042(10)
C11 0.0133(14) 0.0147(13) 0.0128(14) -0.0028(11) -0.0040(11) 0.0027(11)
C12 0.0116(14) 0.0251(16) 0.0334(19) -0.0114(15) -0.0105(13) 0.0079(12)
C13 0.0210(16) 0.0149(14) 0.0299(18) -0.0127(13) -0.0134(14) 0.0066(12)
C14 0.0197(16) 0.0187(15) 0.0356(19) -0.0158(14) -0.0171(14) 0.0050(12)
C15 0.0129(13) 0.0132(13) 0.0126(14) -0.0050(11) -0.0066(11) 0.0012(10)
C16 0.0150(14) 0.0146(13) 0.0139(14) -0.0016(11) -0.0057(11) 0.0019(11)
C17 0.0166(14) 0.0144(13) 0.0140(14) 0.0000(11) -0.0062(12) 0.0009(11)
C18 0.0153(14) 0.0112(12) 0.0100(13) -0.0008(11) -0.0039(11) -0.0007(10)
C19 0.0158(14) 0.0135(13) 0.0084(13) -0.0013(11) 0.0007(11) -0.0010(11)
C20 0.0114(13) 0.0125(13) 0.0100(13) -0.0038(11) 0.0010(11) -0.0016(10)
C21 0.0137(14) 0.0169(14) 0.0083(13) -0.0021(11) 0.0049(11) -0.0059(11)
C22 0.0090(13) 0.0139(13) 0.0140(14) -0.0052(11) 0.0012(11) 0.0005(10)
C23 0.0062(12) 0.0112(12) 0.0119(13) -0.0048(11) 0.0005(10) -0.0012(10)
C24 0.0082(12) 0.0099(12) 0.0149(14) -0.0055(11) -0.0034(11) 0.0003(10)
C25 0.0073(12) 0.0104(12) 0.0125(13) -0.0021(11) 0.0005(10) 0.0016(10)
C26 0.0121(13) 0.0149(13) 0.0146(14) -0.0060(11) -0.0016(11) -0.0006(11)
C27 0.0136(14) 0.0123(13) 0.0155(14) -0.0049(11) 0.0000(11) 0.0028(10)
C28 0.0068(12) 0.0117(13) 0.0150(14) -0.0010(11) 0.0005(11) 0.0006(10)
C29 0.0101(13) 0.0125(13) 0.0185(15) 0.0008(12) -0.0002(11) 0.0005(10)
C30 0.0123(15) 0.0263(17) 0.038(2) -0.0117(15) -0.0115(14) 0.0090(12)
C31 0.0106(13) 0.0159(14) 0.0172(15) -0.0066(12) -0.0034(11) 0.0013(11)
C32 0.0101(13) 0.0155(13) 0.0169(15) -0.0077(12) -0.0019(11) 0.0014(10)
C33 0.0080(12) 0.0121(12) 0.0110(13) -0.0045(11) -0.0029(10) 0.0025(10)
C34 0.0092(13) 0.0176(14) 0.0138(14) -0.0035(11) -0.0052(11) 0.0039(10)
C35 0.0110(13) 0.0179(14) 0.0109(13) -0.0024(11) -0.0030(11) 0.0020(11)
C36 0.0097(13) 0.0116(12) 0.0089(13) -0.0032(10) -0.0028(10) 0.0011(10)
C37 0.0179(15) 0.0343(18) 0.0085(14) -0.0083(13) -0.0013(12) -0.0026(13)
C38 0.0291(18) 0.0289(18) 0.0175(16) -0.0047(14) -0.0117(14) 0.0009(14)
C39 0.0221(16) 0.0139(14) 0.0217(16) -0.0046(12) -0.0012(13) 0.0001(12)
C40 0.0253(17) 0.0192(16) 0.0247(18) -0.0015(14) 0.0021(14) -0.0043(13)
Cl1 0.0320(5) 0.0380(5) 0.0285(5) 0.0068(4) -0.0110(4) -0.0129(4)
Cl2 0.0485(6) 0.0434(6) 0.0700(8) -0.0420(6) -0.0317(6) 0.0245(5)
Cl3 0.0268(4) 0.0218(4) 0.0246(4) -0.0070(3) -0.0132(3) 0.0035(3)
C1S 0.0185(15) 0.0160(14) 0.0263(17) -0.0080(13) -0.0086(13) 0.0010(12)

loop_
_atom_type_symbol
_atom_type_description
_atom_type_scat_dispersion_real
_atom_type_scat_dispersion_imag
_atom_type_scat_source
C C 0.0033 0.0016 'International Tables Vol C Tables 4.2.6.8 and 6.1.1.4'
H H 0.0000 0.0000 'International Tables Vol C Tables 4.2.6.8 and 6.1.1.4'
Cl Cl 0.1484 0.1585 'International Tables Vol C Tables 4.2.6.8 and 6.1.1.4'
N N 0.0061 0.0033 'International Tables Vol C Tables 4.2.6.8 and 6.1.1.4'
O O 0.0106 0.0060 'International Tables Vol C Tables 4.2.6.8 and 6.1.1.4'
P P 0.1023 0.0942 'International Tables Vol C Tables 4.2.6.8 and 6.1.1.4'
Pt Pt -1.7033 8.3905 'International Tables Vol C Tables 4.2.6.8 and 6.1.1.4'

loop_
_geom_angle_atom_site_label_1
_geom_angle_atom_site_label_2
_geom_angle_atom_site_label_3
_geom_angle
N1 Pt1 N2 90.15(9)
N1 Pt1 N3 179.58(9)
N2 Pt1 N3 89.81(9)
N4 Pt1 N1 89.82(9)
N4 Pt1 N2 178.33(9)
N4 Pt1 N3 90.23(9)
O1 P1 O2 115.63(12)
O1 P1 O3 111.66(12)
O1 P1 C1 116.66(13)
O2 P1 O3 102.39(12)
O2 P1 C1 101.05(12)
O3 P1 C1 108.02(12)
C37 O2 P1 120.78(19)
C39 O3 P1 120.03(19)
C29 O5 C30 115.9(2)
C11 O7 C12 115.2(2)
C2 N1 Pt1 127.80(18)
C2 N1 C5 106.3(2)
C5 N1 Pt1 125.95(19)
C15 N2 Pt1 127.59(19)
C15 N2 C18 105.5(2)
C18 N2 Pt1 126.89(18)
C20 N3 Pt1 126.54(19)
C20 N3 C23 106.2(2)
C23 N3 Pt1 127.24(19)
C33 N4 Pt1 126.02(19)
C36 N4 Pt1 127.09(18)
C36 N4 C33 106.9(2)
C2 C1 P1 119.1(2)
C2 C1 C36 123.9(3)
C36 C1 P1 116.9(2)
N1 C2 C1 125.2(2)
N1 C2 C3 108.7(2)
C1 C2 C3 126.1(3)
C2 C3 H3 126.1
C4 C3 C2 107.8(3)
C4 C3 H3 126.1
C3 C4 H4 126.1
C3 C4 C5 107.7(2)
C5 C4 H4 126.1
N1 C5 C4 109.5(2)
N1 C5 C6 126.3(3)
C6 C5 C4 124.1(3)
C5 C6 C7 117.7(2)
C15 C6 C5 125.1(3)
C15 C6 C7 117.2(3)
C8 C7 C6 120.3(2)
C8 C7 C14 119.7(3)
C14 C7 C6 120.0(2)
C7 C8 H8 119.8
C7 C8 C9 120.4(3)
C9 C8 H8 119.8
C8 C9 H9 120.1
C10 C9 C8 119.7(3)
C10 C9 H9 120.1
C9 C10 C11 122.5(3)
C13 C10 C9 119.5(3)
C13 C10 C11 117.9(2)
O6 C11 O7 124.4(3)
O6 C11 C10 123.2(3)
O7 C11 C10 112.3(2)
O7 C12 H12A 109.5
O7 C12 H12B 109.5
O7 C12 H12C 109.5
H12A C12 H12B 109.5
H12A C12 H12C 109.5
H12B C12 H12C 109.5
C10 C13 H13 119.6
C10 C13 C14 120.8(3)
C14 C13 H13 119.6
C7 C14 H14 120.1
C13 C14 C7 119.8(3)
C13 C14 H14 120.1
N2 C15 C6 124.8(3)
N2 C15 C16 110.0(3)
C6 C15 C16 125.2(3)
C15 C16 H16 126.4
C17 C16 C15 107.3(3)
C17 C16 H16 126.4
C16 C17 H17 126.5
C16 C17 C18 107.0(3)
C18 C17 H17 126.5
N2 C18 C17 110.2(3)
C19 C18 N2 125.0(3)
C19 C18 C17 124.8(3)
C18 C19 H19 117.1
C20 C19 C18 125.9(3)
C20 C19 H19 117.1
N3 C20 C19 125.8(3)
N3 C20 C21 110.3(2)
C19 C20 C21 123.9(3)
C20 C21 H21 126.5
C22 C21 C20 107.1(3)
C22 C21 H21 126.5
C21 C22 H22 126.5
C21 C22 C23 106.9(2)
C23 C22 H22 126.5
N3 C23 C22 109.5(2)
N3 C23 C24 125.3(2)
C24 C23 C22 125.1(3)
C23 C24 C25 117.5(2)
C33 C24 C23 124.5(3)
C33 C24 C25 117.9(3)
C26 C25 C24 120.9(2)
C32 C25 C24 120.4(2)
C32 C25 C26 118.7(3)
C25 C26 H26 119.8
C27 C26 C25 120.4(3)
C27 C26 H26 119.8
C26 C27 H27 119.8
C26 C27 C28 120.5(3)
C28 C27 H27 119.8
C27 C28 C29 118.0(3)
C31 C28 C27 119.7(3)
C31 C28 C29 122.4(3)
O4 C29 O5 124.1(3)
O4 C29 C28 123.8(3)
O5 C29 C28 112.1(2)
O5 C30 H30A 109.5
O5 C30 H30B 109.5
O5 C30 H30C 109.5
H30A C30 H30B 109.5
H30A C30 H30C 109.5
H30B C30 H30C 109.5
C28 C31 H31 120.0
C28 C31 C32 120.1(3)
C32 C31 H31 120.0
C25 C32 H32 119.7
C31 C32 C25 120.6(3)
C31 C32 H32 119.7
N4 C33 C34 109.0(2)
C24 C33 N4 126.7(3)
C24 C33 C34 124.3(3)
C33 C34 H34 126.0
C35 C34 C33 108.0(2)
C35 C34 H34 126.0
C34 C35 H35 126.3
C34 C35 C36 107.3(3)
C36 C35 H35 126.3
N4 C36 C1 126.2(2)
N4 C36 C35 108.8(2)
C1 C36 C35 125.0(3)
O2 C37 H37A 109.9
O2 C37 H37B 109.9
O2 C37 C38 108.9(3)
H37A C37 H37B 108.3
C38 C37 H37A 109.9
C38 C37 H37B 109.9
C37 C38 H38A 109.5
C37 C38 H38B 109.5
C37 C38 H38C 109.5
H38A C38 H38B 109.5
H38A C38 H38C 109.5
H38B C38 H38C 109.5
O3 C39 H39A 109.7
O3 C39 H39B 109.7
O3 C39 C40 109.6(3)
H39A C39 H39B 108.2
C40 C39 H39A 109.7
C40 C39 H39B 109.7
C39 C40 H40A 109.5
C39 C40 H40B 109.5
C39 C40 H40C 109.5
H40A C40 H40B 109.5
H40A C40 H40C 109.5
H40B C40 H40C 109.5
Cl1 C1S Cl2 110.20(17)
Cl1 C1S H1S 108.7
Cl2 C1S H1S 108.7
Cl3 C1S Cl1 111.05(18)
Cl3 C1S Cl2 109.51(18)
Cl3 C1S H1S 108.7

loop_
_geom_bond_atom_site_label_1
_geom_bond_atom_site_label_2
_geom_bond_distance
Pt1 N1 2.017(2)
Pt1 N2 2.019(2)
Pt1 N3 2.024(2)
Pt1 N4 2.016(2)
P1 O1 1.472(2)
P1 O2 1.568(2)
P1 O3 1.583(2)
P1 C1 1.816(3)
O2 C37 1.466(3)
O3 C39 1.457(4)
O4 C29 1.196(4)
O5 C29 1.338(4)
O5 C30 1.452(3)
O6 C11 1.208(4)
O7 C11 1.333(3)
O7 C12 1.455(3)
N1 C2 1.386(4)
N1 C5 1.386(3)
N2 C15 1.377(4)
N2 C18 1.384(4)
N3 C20 1.374(4)
N3 C23 1.378(3)
N4 C33 1.389(3)
N4 C36 1.379(4)
C1 C2 1.403(4)
C1 C36 1.408(4)
C2 C3 1.451(4)
C3 H3 0.9500
C3 C4 1.337(4)
C4 H4 0.9500
C4 C5 1.435(4)
C5 C6 1.392(4)
C6 C7 1.507(4)
C6 C15 1.389(4)
C7 C8 1.386(4)
C7 C14 1.392(4)
C8 H8 0.9500
C8 C9 1.398(4)
C9 H9 0.9500
C9 C10 1.392(4)
C10 C11 1.494(4)
C10 C13 1.386(4)
C12 H12A 0.9800
C12 H12B 0.9800
C12 H12C 0.9800
C13 H13 0.9500
C13 C14 1.387(4)
C14 H14 0.9500
C15 C16 1.440(4)
C16 H16 0.9500
C16 C17 1.350(4)
C17 H17 0.9500
C17 C18 1.436(4)
C18 C19 1.380(4)
C19 H19 0.9500
C19 C20 1.375(4)
C20 C21 1.423(4)
C21 H21 0.9500
C21 C22 1.366(4)
C22 H22 0.9500
C22 C23 1.438(4)
C23 C24 1.397(4)
C24 C25 1.500(4)
C24 C33 1.388(4)
C25 C26 1.403(4)
C25 C32 1.402(4)
C26 H26 0.9500
C26 C27 1.389(4)
C27 H27 0.9500
C27 C28 1.393(4)
C28 C29 1.498(4)
C28 C31 1.390(4)
C30 H30A 0.9800
C30 H30B 0.9800
C30 H30C 0.9800
C31 H31 0.9500
C31 C32 1.394(4)
C32 H32 0.9500
C33 C34 1.435(4)
C34 H34 0.9500
C34 C35 1.346(4)
C35 H35 0.9500
C35 C36 1.453(4)
C37 H37A 0.9900
C37 H37B 0.9900
C37 C38 1.509(4)
C38 H38A 0.9800
C38 H38B 0.9800
C38 H38C 0.9800
C39 H39A 0.9900
C39 H39B 0.9900
C39 C40 1.506(5)
C40 H40A 0.9800
C40 H40B 0.9800
C40 H40C 0.9800
Cl1 C1S 1.756(4)
Cl2 C1S 1.769(3)
Cl3 C1S 1.753(3)
C1S H1S 1.0000

loop_
_geom_hbond_atom_site_label_D
_geom_hbond_atom_site_label_H
_geom_hbond_atom_site_label_A
_geom_hbond_distance_DH
_geom_hbond_distance_HA
_geom_hbond_distance_DA
_geom_hbond_angle_DHA
C3 H3 O1 0.95 2.18 2.857(4) 127.2
